data_7061186
loop_
_publ_author_name
'Han, Xiang'
'Wu, Tiantian'
'Gu, Lanhui'
'Tian, Dan'

_publ_section_title
;
 A Li-based MOF-derived multifunctional PEO polymer solid-state
 electrolyte for lithium energy storage
;
_journal_issue 8
_journal_name_full 'New Journal of Chemistry'
_journal_page_first 3747
_journal_page_last 3753
_journal_paper_doi 10.1039/D1NJ05199G
_journal_volume 46
_journal_year 2022
_chemical_formula_sum 'C22 H22 Li4 N2 O10'
_chemical_formula_weight 502.17
_space_group_crystal_system orthorhombic
_space_group_IT_number 19
_space_group_name_Hall 'P 2ac 2ab'
_space_group_name_H-M_alt 'P 21 21 21'
_atom_sites_solution_hydrogens geom
_audit_creation_method SHELXL-2018/3
_audit_update_record
;
2021-10-02 deposited with the CCDC.	2022-01-10 downloaded from the CCDC.
;
_cell_angle_alpha 90
_cell_angle_beta 90
_cell_angle_gamma 90
_cell_formula_units_Z 4
_cell_length_a 12.8204(11)
_cell_length_b 13.6719(11)
_cell_length_c 13.672
_cell_measurement_reflns_used 5974
_cell_measurement_temperature 296(2)
_cell_measurement_theta_max 27.5
_cell_measurement_theta_min 3
_cell_volume 2396.4(3)
_computing_structure_refinement 'SHELXL-2018/3 (Sheldrick, 2018)'
_diffrn_ambient_temperature 296(2)
_diffrn_measured_fraction_theta_full 0.995
_diffrn_measured_fraction_theta_max 0.990
_diffrn_measurement_device_type bruker
_diffrn_radiation_type MoK\a
_diffrn_radiation_wavelength 0.71073
_diffrn_reflns_av_R_equivalents 0.0730
_diffrn_reflns_av_unetI/netI 0.0599
_diffrn_reflns_Laue_measured_fraction_full 0.995
_diffrn_reflns_Laue_measured_fraction_max 0.990
_diffrn_reflns_limit_h_max 17
_diffrn_reflns_limit_h_min -17
_diffrn_reflns_limit_k_max 18
_diffrn_reflns_limit_k_min -17
_diffrn_reflns_limit_l_max 18
_diffrn_reflns_limit_l_min -16
_diffrn_reflns_number 23092
_diffrn_reflns_point_group_measured_fraction_full 0.996
_diffrn_reflns_point_group_measured_fraction_max 0.990
_diffrn_reflns_theta_full 25.242
_diffrn_reflns_theta_max 28.418
_diffrn_reflns_theta_min 2.178
_exptl_absorpt_coefficient_mu 0.107
_exptl_absorpt_correction_type multi-scan
_exptl_crystal_colour colourless
_exptl_crystal_density_diffrn 1.392
_exptl_crystal_density_method 'not measured'
_exptl_crystal_description bluk
_exptl_crystal_F_000 1040
_exptl_crystal_size_max 0.26
_exptl_crystal_size_mid 0.2
_exptl_crystal_size_min 0.18
_exptl_transmission_factor_max 0.981
_exptl_transmission_factor_min 0.975
_refine_diff_density_max 1.403
_refine_diff_density_min -0.730
_refine_diff_density_rms 0.140
_refine_ls_abs_structure_details
;
 Flack x determined using 1984 quotients [(I+)-(I-)]/[(I+)+(I-)]
 (Parsons, Flack and Wagner, Acta Cryst. B69 (2013) 249-259).
;
_refine_ls_abs_structure_Flack 1.6(5)
_refine_ls_extinction_method none
_refine_ls_goodness_of_fit_ref 1.341
_refine_ls_hydrogen_treatment constr
_refine_ls_matrix_type full
_refine_ls_number_parameters 347
_refine_ls_number_reflns 5974
_refine_ls_number_restraints 0
_refine_ls_restrained_S_all 1.341
_refine_ls_R_factor_all 0.1072
_refine_ls_R_factor_gt 0.0978
_refine_ls_shift/su_max 0.000
_refine_ls_shift/su_mean 0.000
_refine_ls_structure_factor_coef Fsqd
_refine_ls_weighting_details 'w=1/[\s^2^(Fo^2^)+(0.2000P)^2^] where P=(Fo^2^+2Fc^2^)/3'
_refine_ls_weighting_scheme calc
_refine_ls_wR_factor_gt 0.2936
_refine_ls_wR_factor_ref 0.3115
_reflns_Friedel_coverage 0.784
_reflns_Friedel_fraction_full 0.998
_reflns_Friedel_fraction_max 0.991
_reflns_number_gt 5161
_reflns_number_total 5974
_reflns_threshold_expression 'I > 2\s(I)'
_cod_data_source_file d1nj05199g2.cif
_cod_data_source_block 1
_cod_depositor_comments
;
The following automatic conversions were performed:

data item '_exptl_absorpt_correction_type' value 'Multi-scan' was
changed to 'multi-scan' in accordance with the
/home/data/users/saulius/crontab/automatic-downloads/rss-feeds/RSC/lib/dictionaries/cif_core.dic
dictionary named 'cif_core.dic' version 2.4.2 last updated on
2011-04-26.

Automatic conversion script
Id: cif_fix_values 7556 2019-12-06 15:28:31Z antanas 

 Adding full bibliography for 7061186.cif.
;
_cod_database_code 7061186
_shelx_shelxl_version_number 2018/3
_shelx_space_group_comment
;
The symmetry employed for this shelxl refinement is uniquely defined
by the following loop, which should always be used as a source of
symmetry information in preference to the above space-group names.
They are only intended as comments.
;

loop_
_space_group_symop_operation_xyz
'x, y, z'
'-x+1/2, -y, z+1/2'
'-x, y+1/2, -z+1/2'
'x+1/2, -y+1/2, -z'

loop_
_atom_site_label
_atom_site_type_symbol
_atom_site_fract_x
_atom_site_fract_y
_atom_site_fract_z
_atom_site_U_iso_or_equiv
_atom_site_adp_type
_atom_site_occupancy
_atom_site_site_symmetry_order
_atom_site_calc_flag
_atom_site_refinement_flags_posn
_atom_site_refinement_flags_adp
_atom_site_refinement_flags_occupancy
_atom_site_disorder_assembly
_atom_site_disorder_group
O1 O 0.7179(2) 1.1017(3) 0.0854(3) 0.0225(7) Uani 1 1 d . . . . .
O2 O 0.8465(2) 1.1955(2) 0.0270(2) 0.0138(6) Uani 1 1 d . . . . .
O4 O 0.9609(2) 0.8610(2) 0.4137(2) 0.0165(7) Uani 1 1 d . . . . .
O5 O 0.3084(2) 1.1716(2) 0.1772(2) 0.0175(7) Uani 1 1 d . . . . .
C5 C 1.0382(3) 0.9850(4) 0.2641(4) 0.0241(10) Uani 1 1 d . . . . .
H5 H 1.087416 0.956010 0.304811 0.029 Uiso 1 1 calc R U . . .
O7 O 0.3466(2) 0.8080(2) 0.4774(2) 0.0135(6) Uani 1 1 d . . . . .
O6 O 0.4601(2) 1.1528(2) 0.1015(2) 0.0163(7) Uani 1 1 d . . . . .
O3 O 0.8103(2) 0.8429(2) 0.3354(2) 0.0181(7) Uani 1 1 d . . . . .
O8 O 0.2180(2) 0.9065(3) 0.4274(3) 0.0212(7) Uani 1 1 d . . . . .
C10 C 0.3582(3) 1.0111(3) 0.3045(3) 0.0149(8) Uani 1 1 d . . . . .
H10 H 0.288187 1.028409 0.300830 0.018 Uiso 1 1 calc R U . . .
C11 C 0.8595(3) 1.0017(3) 0.2104(3) 0.0174(9) Uani 1 1 d . . . . .
H11 H 0.789953 0.982540 0.213070 0.021 Uiso 1 1 calc R U . . .
C12 C 0.8906(3) 1.0753(3) 0.1454(3) 0.0164(8) Uani 1 1 d . . . . .
C13 C 0.9954(3) 1.1008(4) 0.1385(3) 0.0203(9) Uani 1 1 d . . . . .
H13 H 1.016406 1.148570 0.094338 0.024 Uiso 1 1 calc R U . . .
C14 C 0.8111(3) 1.1278(3) 0.0819(3) 0.0146(8) Uani 1 1 d . . . . .
C15 C 0.4320(3) 1.0601(3) 0.2460(3) 0.0170(9) Uani 1 1 d . . . . .
C16 C 0.3983(3) 1.1347(3) 0.1703(3) 0.0138(8) Uani 1 1 d . . . . .
C17 C 0.9329(3) 0.9569(3) 0.2711(3) 0.0156(8) Uani 1 1 d . . . . .
C18 C 1.0689(4) 1.0547(4) 0.1979(4) 0.0292(12) Uani 1 1 d . . . . .
H18 H 1.139080 1.071171 0.192536 0.035 Uiso 1 1 calc R U . . .
C19 C 0.4959(4) 0.9139(4) 0.3760(4) 0.0259(11) Uani 1 1 d . . . . .
H19 H 0.516924 0.863376 0.417052 0.031 Uiso 1 1 calc R U . . .
C20 C 0.5371(4) 1.0371(4) 0.2563(4) 0.0269(11) Uani 1 1 d . . . . .
H20 H 0.586407 1.069417 0.218230 0.032 Uiso 1 1 calc R U . . .
C21 C 0.8991(3) 0.8813(3) 0.3448(3) 0.0147(8) Uani 1 1 d . . . . .
C22 C 0.3896(3) 0.9372(3) 0.3676(3) 0.0157(8) Uani 1 1 d . . . . .
C23 C 0.5694(3) 0.9660(4) 0.3232(4) 0.0326(13) Uani 1 1 d . . . . .
H23 H 0.640127 0.953701 0.332247 0.039 Uiso 1 1 calc R U . . .
C24 C 0.3117(3) 0.8799(3) 0.4280(3) 0.0129(8) Uani 1 1 d . . . . .
Li1 Li 0.5970(6) 1.1754(6) 0.0461(5) 0.0138(13) Uani 1 1 d . . . . .
Li2 Li 0.0979(6) 0.8286(6) 0.4629(6) 0.0164(14) Uani 1 1 d . . . . .
Li3 Li 0.7495(4) 0.7519(4) 0.4289(6) 0.0151(15) Uani 1 1 d . . . . .
N2 N 0.4828(8) 0.8622(6) 0.0901(6) 0.085(3) Uani 1 1 d . . . . .
N1 N 1.0409(8) 0.8014(6) 0.0903(8) 0.098(3) Uani 1 1 d . . . . .
O9 O 0.8807(8) 0.7432(6) 0.1506(7) 0.114(3) Uani 1 1 d . . . . .
C37 C 0.9363(12) 0.8029(9) 0.1010(10) 0.122(6) Uani 1 1 d . . . . .
H37 H 0.900740 0.852661 0.068812 0.147 Uiso 1 1 calc R U . . .
C39 C 0.4147(8) 0.9203(8) 0.0263(8) 0.083(3) Uani 1 1 d . . . . .
H39A H 0.456032 0.966244 -0.009968 0.124 Uiso 1 1 calc R U . . .
H39B H 0.364670 0.954899 0.065394 0.124 Uiso 1 1 calc R U . . .
H39C H 0.378925 0.877638 -0.018272 0.124 Uiso 1 1 calc R U . . .
C41 C 1.1108(15) 0.7374(10) 0.1386(10) 0.123(6) Uani 1 1 d . . . . .
H41A H 1.072292 0.685286 0.168789 0.184 Uiso 1 1 calc R U . . .
H41B H 1.148572 0.772865 0.187795 0.184 Uiso 1 1 calc R U . . .
H41C H 1.158999 0.710605 0.092004 0.184 Uiso 1 1 calc R U . . .
C40 C 0.4212(13) 0.7873(9) 0.1423(11) 0.102(4) Uani 1 1 d . . . . .
H40A H 0.391866 0.742347 0.095798 0.152 Uiso 1 1 calc R U . . .
H40B H 0.365992 0.818358 0.178148 0.152 Uiso 1 1 calc R U . . .
H40C H 0.465556 0.752351 0.186753 0.152 Uiso 1 1 calc R U . . .
C42 C 1.0886(13) 0.8693(10) 0.0190(9) 0.136(7) Uani 1 1 d . . . . .
H42A H 1.162375 0.857931 0.016004 0.204 Uiso 1 1 calc R U . . .
H42B H 1.075775 0.935542 0.039020 0.204 Uiso 1 1 calc R U . . .
H42C H 1.058451 0.858586 -0.044417 0.204 Uiso 1 1 calc R U . . .
C43 C 0.5817(8) 0.8760(7) 0.0991(7) 0.084(3) Uani 1 1 d . . . . .
H43 H 0.610378 0.930349 0.068309 0.101 Uiso 1 1 calc R U . . .
O10 O 0.6432(8) 0.8204(7) 0.1471(7) 0.118(3) Uani 1 1 d . . . . .
Li4 Li 0.7547(7) 0.7630(7) 0.2261(7) 0.035(2) Uani 1 1 d . . . . .

loop_
_atom_site_aniso_label
_atom_site_aniso_U_11
_atom_site_aniso_U_22
_atom_site_aniso_U_33
_atom_site_aniso_U_23
_atom_site_aniso_U_13
_atom_site_aniso_U_12
O1 0.0117(14) 0.0268(17) 0.0291(17) 0.0139(14) -0.0020(12) -0.0021(12)
O2 0.0108(13) 0.0154(14) 0.0151(14) 0.0054(10) 0.0005(11) -0.0011(11)
O4 0.0102(12) 0.0242(16) 0.0150(13) 0.0101(12) -0.0040(10) -0.0008(11)
O5 0.0120(13) 0.0202(15) 0.0202(15) 0.0057(12) 0.0036(11) 0.0059(11)
C5 0.0101(18) 0.038(3) 0.025(2) 0.018(2) -0.0053(16) -0.0033(18)
O7 0.0100(12) 0.0148(14) 0.0157(14) 0.0063(11) -0.0018(11) -0.0013(11)
O6 0.0120(13) 0.0231(16) 0.0138(14) 0.0057(11) 0.0042(10) 0.0000(11)
O3 0.0108(13) 0.0240(16) 0.0195(15) 0.0094(12) -0.0047(11) -0.0078(11)
O8 0.0116(14) 0.0239(16) 0.0281(17) 0.0121(13) 0.0033(12) 0.0007(12)
C10 0.0125(17) 0.0182(19) 0.0138(17) 0.0035(14) -0.0004(14) 0.0002(15)
C11 0.0115(17) 0.023(2) 0.0173(19) 0.0119(16) -0.0016(15) -0.0028(16)
C12 0.0117(18) 0.022(2) 0.0158(18) 0.0065(15) -0.0011(14) -0.0026(15)
C13 0.0134(18) 0.027(2) 0.021(2) 0.0154(18) -0.0010(15) -0.0042(16)
C14 0.0116(17) 0.0181(19) 0.0141(18) 0.0035(15) 0.0017(14) 0.0004(14)
C15 0.0113(18) 0.023(2) 0.0164(18) 0.0085(16) 0.0017(14) 0.0036(15)
C16 0.0097(16) 0.0174(18) 0.0142(18) 0.0060(14) 0.0000(13) 0.0008(14)
C17 0.0114(17) 0.023(2) 0.0125(17) 0.0091(15) -0.0014(14) -0.0026(15)
C18 0.0132(19) 0.042(3) 0.033(2) 0.021(2) -0.0038(18) -0.0095(19)
C19 0.014(2) 0.037(3) 0.026(2) 0.018(2) 0.0022(17) 0.0063(18)
C20 0.0124(18) 0.038(3) 0.030(2) 0.024(2) 0.0057(17) 0.0037(18)
C21 0.0107(16) 0.0187(19) 0.0147(18) 0.0083(14) -0.0014(14) -0.0033(15)
C22 0.0098(17) 0.020(2) 0.0170(19) 0.0059(15) 0.0022(14) 0.0002(15)
C23 0.0112(19) 0.049(3) 0.038(3) 0.031(3) 0.0022(19) 0.007(2)
C24 0.0112(17) 0.0151(18) 0.0125(17) 0.0022(14) 0.0021(13) -0.0002(14)
Li1 0.012(3) 0.021(3) 0.008(3) 0.000(2) 0.002(2) -0.005(3)
Li2 0.011(3) 0.020(3) 0.019(3) 0.001(3) -0.001(3) 0.001(3)
Li3 0.013(3) 0.019(4) 0.013(3) 0.001(2) 0.004(2) 0.002(3)
N2 0.128(7) 0.055(4) 0.073(5) -0.009(4) -0.049(5) 0.014(4)
N1 0.117(6) 0.069(5) 0.107(7) -0.009(5) 0.055(6) -0.014(5)
O9 0.154(7) 0.099(6) 0.088(5) 0.020(5) 0.083(5) 0.039(6)
C37 0.172(13) 0.090(8) 0.105(9) -0.042(7) 0.086(9) -0.041(8)
C39 0.100(6) 0.068(6) 0.079(6) -0.009(5) -0.043(5) 0.015(5)
C41 0.197(17) 0.105(10) 0.066(7) 0.014(7) -0.015(9) 0.030(11)
C40 0.141(11) 0.078(8) 0.085(8) 0.020(6) 0.011(8) 0.010(7)
C42 0.215(16) 0.109(10) 0.085(8) -0.030(7) 0.083(9) -0.076(11)
C43 0.101(7) 0.063(5) 0.089(7) -0.022(5) -0.054(6) 0.022(5)
O10 0.138(7) 0.132(7) 0.083(5) 0.000(5) -0.071(5) 0.032(6)
Li4 0.045(6) 0.040(5) 0.019(4) -0.001(3) 0.001(3) -0.009(5)

loop_
_atom_type_symbol
_atom_type_description
_atom_type_scat_dispersion_real
_atom_type_scat_dispersion_imag
_atom_type_scat_source
C C 0.0033 0.0016 'International Tables Vol C Tables 4.2.6.8 and 6.1.1.4'
H H 0.0000 0.0000 'International Tables Vol C Tables 4.2.6.8 and 6.1.1.4'
Li Li -0.0003 0.0001 'International Tables Vol C Tables 4.2.6.8 and 6.1.1.4'
N N 0.0061 0.0033 'International Tables Vol C Tables 4.2.6.8 and 6.1.1.4'
O O 0.0106 0.0060 'International Tables Vol C Tables 4.2.6.8 and 6.1.1.4'

loop_
_geom_angle_atom_site_label_1
_geom_angle_atom_site_label_2
_geom_angle_atom_site_label_3
_geom_angle
_geom_angle_site_symmetry_1
_geom_angle_site_symmetry_3
_geom_angle_publ_flag
C14 O1 Li1 127.6(4) . . ?
C14 O2 Li3 116.5(3) . 2_674 ?
C14 O2 Li2 139.6(4) . 3_655 ?
Li3 O2 Li2 86.3(3) 2_674 3_655 ?
C21 O4 Li2 151.8(4) . 1_655 ?
C21 O4 Li1 119.5(3) . 2_675 ?
Li2 O4 Li1 88.0(3) 1_655 2_675 ?
C16 O5 Li3 120.9(3) . 3_655 ?
C16 O5 Li4 132.2(4) . 3_655 ?
Li3 O5 Li4 89.2(4) 3_655 3_655 ?
C18 C5 C17 120.7(4) . . ?
C24 O7 Li3 116.4(3) . 4_466 ?
C24 O7 Li1 138.5(3) . 3_645 ?
Li3 O7 Li1 87.5(3) 4_466 3_645 ?
C16 O6 Li1 153.7(4) . . ?
C16 O6 Li2 119.3(3) . 2_574 ?
Li1 O6 Li2 87.0(3) . 2_574 ?
C21 O3 Li3 124.1(3) . . ?
C21 O3 Li4 129.1(4) . . ?
Li3 O3 Li4 90.0(4) . . ?
C24 O8 Li2 127.0(4) . . ?
C22 C10 C15 120.3(4) . . ?
C17 C11 C12 120.0(4) . . ?
C13 C12 C11 119.8(4) . . ?
C13 C12 C14 119.4(4) . . ?
C11 C12 C14 120.8(4) . . ?
C12 C13 C18 120.1(4) . . ?
O1 C14 O2 124.8(4) . . ?
O1 C14 C12 119.0(4) . . ?
O2 C14 C12 116.1(3) . . ?
O1 C14 Li3 86.0(3) . 2_674 ?
O2 C14 Li3 39.2(2) . 2_674 ?
C12 C14 Li3 154.1(3) . 2_674 ?
C20 C15 C10 119.1(4) . . ?
C20 C15 C16 119.8(4) . . ?
C10 C15 C16 121.1(4) . . ?
O6 C16 O5 123.6(4) . . ?
O6 C16 C15 117.8(4) . . ?
O5 C16 C15 118.6(4) . . ?
C11 C17 C5 119.1(4) . . ?
C11 C17 C21 120.3(4) . . ?
C5 C17 C21 120.6(4) . . ?
C5 C18 C13 120.2(4) . . ?
C23 C19 C22 120.1(4) . . ?
C15 C20 C23 120.7(4) . . ?
O3 C21 O4 123.5(4) . . ?
O3 C21 C17 118.5(4) . . ?
O4 C21 C17 117.9(3) . . ?
C10 C22 C19 119.8(4) . . ?
C10 C22 C24 121.7(4) . . ?
C19 C22 C24 118.6(4) . . ?
C19 C23 C20 119.8(4) . . ?
O8 C24 O7 124.3(4) . . ?
O8 C24 C22 118.5(4) . . ?
O7 C24 C22 117.2(3) . . ?
O8 C24 Li3 85.3(3) . 4_466 ?
O7 C24 Li3 39.3(2) . 4_466 ?
C22 C24 Li3 155.4(3) . 4_466 ?
O1 Li1 O6 122.5(4) . . ?
O1 Li1 O7 103.3(3) . 3_655 ?
O6 Li1 O7 122.8(4) . 3_655 ?
O1 Li1 O4 114.6(4) . 2_674 ?
O6 Li1 O4 88.8(3) . 2_674 ?
O7 Li1 O4 102.3(3) 3_655 2_674 ?
O1 Li1 Li3 76.9(3) . 2_674 ?
O6 Li1 Li3 160.5(4) . 2_674 ?
O7 Li1 Li3 46.0(2) 3_655 2_674 ?
O4 Li1 Li3 80.1(3) 2_674 2_674 ?
O1 Li1 Li2 146.9(4) . 2_574 ?
O6 Li1 Li2 48.2(2) . 2_574 ?
O7 Li1 Li2 106.5(3) 3_655 2_574 ?
O4 Li1 Li2 44.7(2) 2_674 2_574 ?
Li3 Li1 Li2 114.9(4) 2_674 2_574 ?
O4 Li2 O8 120.7(4) 1_455 . ?
O4 Li2 O2 124.6(4) 1_455 3_645 ?
O8 Li2 O2 103.8(4) . 3_645 ?
O4 Li2 O6 87.9(3) 1_455 2_575 ?
O8 Li2 O6 116.9(4) . 2_575 ?
O2 Li2 O6 100.4(4) 3_645 2_575 ?
O4 Li2 Li3 161.0(4) 1_455 4_466 ?
O8 Li2 Li3 77.7(3) . 4_466 ?
O2 Li2 Li3 46.8(2) 3_645 4_466 ?
O6 Li2 Li3 78.7(3) 2_575 4_466 ?
O4 Li2 Li1 47.3(2) 1_455 2_575 ?
O8 Li2 Li1 147.1(4) . 2_575 ?
O2 Li2 Li1 106.4(3) 3_645 2_575 ?
O6 Li2 Li1 44.8(2) 2_575 2_575 ?
Li3 Li2 Li1 115.0(4) 4_466 2_575 ?
O3 Li3 O2 117.8(3) . 2_675 ?
O3 Li3 O7 116.2(3) . 4_566 ?
O2 Li3 O7 96.0(4) 2_675 4_566 ?
O3 Li3 O5 91.4(4) . 3_645 ?
O2 Li3 O5 118.3(3) 2_675 3_645 ?
O7 Li3 O5 119.2(3) 4_566 3_645 ?
O3 Li3 Li2 156.3(3) . 4_566 ?
O2 Li3 Li2 46.9(2) 2_675 4_566 ?
O7 Li3 Li2 85.9(3) 4_566 4_566 ?
O5 Li3 Li2 84.5(3) 3_645 4_566 ?
O3 Li3 Li1 82.2(3) . 2_675 ?
O2 Li3 Li1 85.2(3) 2_675 2_675 ?
O7 Li3 Li1 46.5(2) 4_566 2_675 ?
O5 Li3 Li1 155.6(3) 3_645 2_675 ?
Li2 Li3 Li1 110.4(4) 4_566 2_675 ?
O3 Li3 C14 103.2(3) . 2_675 ?
O2 Li3 C14 24.31(16) 2_675 2_675 ?
O7 Li3 C14 86.2(3) 4_566 2_675 ?
O5 Li3 C14 141.5(3) 3_645 2_675 ?
Li2 Li3 C14 67.9(3) 4_566 2_675 ?
Li1 Li3 C14 62.8(2) 2_675 2_675 ?
O3 Li3 C24 139.7(3) . 4_566 ?
O2 Li3 C24 86.3(3) 2_675 4_566 ?
O7 Li3 C24 24.25(15) 4_566 4_566 ?
O5 Li3 C24 105.4(3) 3_645 4_566 ?
Li2 Li3 C24 63.4(2) 4_566 4_566 ?
Li1 Li3 C24 67.4(3) 2_675 4_566 ?
C14 Li3 C24 86.2(3) 2_675 4_566 ?
O3 Li3 Li4 45.6(3) . . ?
O2 Li3 Li4 132.7(4) 2_675 . ?
O7 Li3 Li4 131.2(3) 4_566 . ?
O5 Li3 Li4 45.8(3) 3_645 . ?
Li2 Li3 Li4 126.2(3) 4_566 . ?
Li1 Li3 Li4 123.4(3) 2_675 . ?
C14 Li3 Li4 136.7(3) 2_675 . ?
C24 Li3 Li4 137.1(3) 4_566 . ?
C43 N2 C39 124.3(10) . . ?
C43 N2 C40 125.6(10) . . ?
C39 N2 C40 110.1(10) . . ?
C37 N1 C41 126.0(13) . . ?
C37 N1 C42 118.2(12) . . ?
C41 N1 C42 115.7(13) . . ?
C37 O9 Li4 131.2(9) . . ?
O9 C37 N1 127.0(16) . . ?
O10 C43 N2 124.7(12) . . ?
C43 O10 Li4 166.9(9) . . ?
O9 Li4 O10 111.8(7) . . ?
O9 Li4 O3 100.3(5) . . ?
O10 Li4 O3 117.3(6) . . ?
O9 Li4 O5 127.2(6) . 3_645 ?
O10 Li4 O5 108.8(6) . 3_645 ?
O3 Li4 O5 89.5(4) . 3_645 ?
O9 Li4 Li3 123.0(5) . . ?
O10 Li4 Li3 123.8(5) . . ?
O3 Li4 Li3 44.5(3) . . ?
O5 Li4 Li3 45.0(3) 3_645 . ?

loop_
_geom_bond_atom_site_label_1
_geom_bond_atom_site_label_2
_geom_bond_distance
_geom_bond_site_symmetry_2
_geom_bond_publ_flag
O1 C14 1.248(5) . ?
O1 Li1 1.925(8) . ?
O2 C14 1.275(5) . ?
O2 Li3 1.957(7) 2_674 ?
O2 Li2 1.960(9) 3_655 ?
O4 C21 1.261(5) . ?
O4 Li2 1.933(8) 1_655 ?
O4 Li1 2.019(8) 2_675 ?
O5 C16 1.262(5) . ?
O5 Li3 1.964(8) 3_655 ?
O5 Li4 1.992(10) 3_655 ?
C5 C18 1.373(6) . ?
C5 C17 1.406(6) . ?
O7 C24 1.273(5) . ?
O7 Li3 1.964(8) 4_466 ?
O7 Li1 1.979(8) 3_645 ?
O6 C16 1.254(5) . ?
O6 Li1 1.936(8) . ?
O6 Li2 2.052(8) 2_574 ?
O3 C21 1.260(5) . ?
O3 Li3 1.946(7) . ?
O3 Li4 1.984(10) . ?
O8 C24 1.255(5) . ?
O8 Li2 1.933(8) . ?
C10 C22 1.389(6) . ?
C10 C15 1.408(6) . ?
C11 C17 1.396(5) . ?
C11 C12 1.401(5) . ?
C12 C13 1.391(6) . ?
C12 C14 1.520(6) . ?
C13 C18 1.395(6) . ?
C14 Li3 2.772(8) 2_674 ?
C15 C20 1.391(6) . ?
C15 C16 1.516(5) . ?
C17 C21 1.508(5) . ?
C19 C23 1.385(6) . ?
C19 C22 1.404(6) . ?
C20 C23 1.398(6) . ?
C22 C24 1.515(5) . ?
C24 Li3 2.776(8) 4_466 ?
Li1 Li3 2.726(10) 2_674 ?
Li1 Li2 2.746(12) 2_574 ?
Li2 Li3 2.679(10) 4_466 ?
Li3 Li4 2.778(13) . ?
N2 C43 1.287(13) . ?
N2 C39 1.467(11) . ?
N2 C40 1.477(16) . ?
N1 C37 1.350(17) . ?
N1 C41 1.416(16) . ?
N1 C42 1.479(13) . ?
O9 C37 1.277(13) . ?
O9 Li4 1.937(11) . ?
C43 O10 1.277(11) . ?
O10 Li4 1.956(12) . ?
